data_2008072
loop_
_publ_author_name
'Gerkin, Roger E.'

_publ_section_title
;
 Hydrogen bonding in
 [(1<i>R</i>*,7a<i>S</i>*)-hexahydro-5-oxo-1<i>H</i>-pyrrolizinyl-1-yl]acetic
 acid
;
_journal_issue 1
_journal_name_full 'Acta Crystallographica Section C'
_journal_page_first 84
_journal_page_last 87
_journal_paper_doi 10.1107/S0108270198010099
_journal_volume 55
_journal_year 1999
_chemical_formula_moiety 'C9 H13 N O3 '
_chemical_formula_sum 'C9 H13 N O3'
_chemical_formula_weight 183.21
_chemical_name_common
;
(1R*,7aS*)-hexahydro-7-carboxymethyl-3H-pyrrolizidin-3-one
;
_chemical_name_systematic
;
1-(5-Oxo-2,3,5,6,7,7a-hexahydro-1H-pyrrolizinyl)acetic acid
;
_space_group_IT_number 2
_symmetry_cell_setting triclinic
_symmetry_space_group_name_Hall '-P 1'
_symmetry_space_group_name_H-M 'P -1'
_cell_angle_alpha 82.682(9)
_cell_angle_beta 77.437(9)
_cell_angle_gamma 68.864(10)
_cell_formula_units_Z 2
_cell_length_a 7.1459(10)
_cell_length_b 7.5905(9)
_cell_length_c 8.8515(8)
_cell_measurement_reflns_used 25
_cell_measurement_temperature 296
_cell_measurement_theta_max 17.5
_cell_measurement_theta_min 14.7
_cell_volume 436.46(9)
_computing_cell_refinement 'MSC/AFC Diffractometer Control Software'
_computing_data_collection
;
MSC/AFC Diffractometer Control Software (Molecular Structure
Corporation, 1988)
;
_computing_data_reduction
;
TEXSAN (Molecular Structure Corporation, 1995)
;
_computing_molecular_graphics 'ORTEPII (Johnson, 1976)'
_computing_publication_material 'TEXSAN and PLATON (Spek, 1990) '
_computing_structure_refinement TEXSAN
_computing_structure_solution 'SHELXS86 (Sheldrick, 1985)'
_diffrn_ambient_temperature 296
_diffrn_measurement_device_type 'Rigaku AFC-5S'
_diffrn_measurement_method '\w/2\q scans '
_diffrn_radiation_monochromator graphite
_diffrn_radiation_source 'X-ray tube'
_diffrn_radiation_type MoK\a
_diffrn_radiation_wavelength 0.71073
_diffrn_reflns_av_R_equivalents 0.009
_diffrn_reflns_limit_h_max 9
_diffrn_reflns_limit_h_min 0
_diffrn_reflns_limit_k_max 9
_diffrn_reflns_limit_k_min -8
_diffrn_reflns_limit_l_max 11
_diffrn_reflns_limit_l_min -11
_diffrn_reflns_number 2181
_diffrn_reflns_theta_max 27.56
_diffrn_reflns_theta_min 2.0
_diffrn_standards_decay_% 1.53
_diffrn_standards_interval_count 150
_diffrn_standards_number 6
_exptl_absorpt_coefficient_mu 0.105
_exptl_absorpt_correction_type none
_exptl_crystal_colour colorless
_exptl_crystal_density_diffrn 1.394
_exptl_crystal_density_meas ?
_exptl_crystal_description 'cut chunk'
_exptl_crystal_F_000 196
_exptl_crystal_size_max 0.38
_exptl_crystal_size_mid 0.38
_exptl_crystal_size_min 0.31
_refine_diff_density_max 0.25
_refine_diff_density_min -0.17
_refine_ls_extinction_coef 0
_refine_ls_extinction_method none
_refine_ls_goodness_of_fit_obs 1.97
_refine_ls_hydrogen_treatment refall
_refine_ls_matrix_type full
_refine_ls_number_parameters 170
_refine_ls_number_reflns 2017
_refine_ls_R_factor_gt 0.040
_refine_ls_shift/su_max '< 0.01'
_refine_ls_structure_factor_coef Fsqd
_refine_ls_weighting_details 'w = 1/\s^2^(F^2^)'
_refine_ls_weighting_scheme calc
_refine_ls_wR_factor_obs 0.095
_reflns_number_gt 1658
_reflns_number_total 2017
_reflns_threshold_expression I>2\s(I)
_cod_data_source_file fg1513.cif
_cod_data_source_block 1
_cod_depositor_comments
;
The following automatic conversions were performed:
'_symmetry_cell_setting' value 'Triclinic' changed to 'triclinic'
according to '/home/saulius/struct/CIF-dictionaries/cif_core.dic'
dictionary named 'cif_core.dic' version 2.4.1 from 2010-06-29.

Automatic conversion script
Id: cif_fix_enum 1527 2010-12-29 10:47:43Z saulius 

The following automatic conversions were performed:

'_atom_site_adp_type' tag value 'Uij' was replaced with 'Uani' value
13 times.

Automatic conversion script
Id: cif_fix_values 1646 2011-03-28 12:23:43Z adriana 

The following automatic conversions were performed:

'_exptl_crystal_density_meas' value 'none' was changed to '?' - the
value is perceived as not measured.

Automatic conversion script
Id: cif_fix_values 3008 2015-01-20 13:52:24Z robertas 

The following automatic conversions were performed:

'_refine_ls_weighting_scheme' value '1/\s^2^(F^2^)' was changed to
'calc'. New tag '_refine_ls_weighting_details' was created. The value
of the new tag was set to 'w = 1/\s^2^(F^2^)'.

Automatic conversion script
Id: cif_fix_values 3143 2015-03-26 13:38:13Z robertas 
;
_cod_original_cell_volume 436.47(9)
_cod_database_code 2008072

loop_
_symmetry_equiv_pos_as_xyz
x,y,z
'-x, -y, -z'

loop_
_atom_site_label
_atom_site_fract_x
_atom_site_fract_y
_atom_site_fract_z
_atom_site_U_iso_or_equiv
_atom_site_adp_type
_atom_site_calc_flag
_atom_site_calc_attached_atom
O1 1.0039(2) -0.1943(2) 0.43150(10) 0.0486(3) Uani ? ?
O2 1.0506(2) -0.1369(2) 0.17840(10) 0.0689(4) Uani ? ?
O3 0.40670(10) 0.67060(10) 0.38700(10) 0.0437(3) Uani ? ?
N1 0.49510(10) 0.42100(10) 0.23340(10) 0.0315(3) Uani ? ?
C1 0.6409(2) 0.1003(2) 0.1798(2) 0.0348(3) Uani ? ?
C2 0.4061(2) 0.1634(2) 0.1987(2) 0.0463(4) Uani ? ?
C3 0.3215(2) 0.3551(2) 0.2720(2) 0.0426(4) Uani ? ?
C5 0.5317(2) 0.5510(2) 0.29740(10) 0.0321(3) Uani ? ?
C6 0.7539(2) 0.5290(2) 0.2410(2) 0.0420(4) Uani ? ?
C7 0.8518(2) 0.3315(2) 0.1781(2) 0.0407(4) Uani ? ?
C7a 0.6740(2) 0.2904(2) 0.13800(10) 0.0326(3) Uani ? ?
C8 0.7149(2) -0.0012(2) 0.3267(2) 0.0344(3) Uani ? ?
C9 0.9398(2) -0.1147(2) 0.30210(10) 0.0345(3) Uani ? ?
H1 0.709(2) 0.015(2) 0.094(2) 0.041(4) Uiso ? ?
H2A 0.374(3) 0.180(2) 0.094(2) 0.062(5) Uiso ? ?
H2B 0.348(3) 0.073(2) 0.262(2) 0.063(5) Uiso ? ?
H3A 0.205(2) 0.446(2) 0.232(2) 0.049(4) Uiso ? ?
H3B 0.283(3) 0.346(2) 0.384(2) 0.053(4) Uiso ? ?
H6A 0.759(3) 0.631(2) 0.154(2) 0.065(5) Uiso ? ?
H6B 0.813(3) 0.547(2) 0.325(2) 0.060(5) Uiso ? ?
H7AA 0.957(3) 0.320(2) 0.090(2) 0.057(5) Uiso ? ?
H7B 0.907(2) 0.239(2) 0.264(2) 0.050(4) Uiso ? ?
H7a 0.666(2) 0.324(2) 0.029(2) 0.039(4) Uiso ? ?
H8B 0.647(2) -0.090(2) 0.368(2) 0.053(4) Uiso ? ?
H8A 0.686(2) 0.082(2) 0.407(2) 0.042(4) Uiso ? ?
H9 1.148(3) -0.243(3) 0.410(2) 0.087(7) Uiso ? ?

loop_
_atom_site_aniso_label
_atom_site_aniso_U_11
_atom_site_aniso_U_22
_atom_site_aniso_U_33
_atom_site_aniso_U_12
_atom_site_aniso_U_13
_atom_site_aniso_U_23
O1 0.0361(5) 0.0591(6) 0.0390(6) -0.0046(5) -0.0052(4) 0.0002(5)
O2 0.0456(6) 0.0861(9) 0.0365(6) 0.0144(6) 0.0064(5) -0.0019(6)
O3 0.0369(5) 0.0351(5) 0.0531(6) 0.0002(4) -0.0097(4) -0.0158(4)
N1 0.0244(5) 0.0308(5) 0.0370(6) -0.0063(4) -0.0038(4) -0.0060(4)
C1 0.0328(6) 0.0321(7) 0.0391(7) -0.0073(5) -0.0070(5) -0.0114(5)
C2 0.0355(7) 0.0441(8) 0.0660(10) -0.0142(6) -0.0170(7) -0.0121(7)
C3 0.0264(7) 0.0423(8) 0.0599(10) -0.0120(6) -0.0056(6) -0.0088(7)
C5 0.0310(6) 0.0257(6) 0.0368(7) -0.0047(5) -0.0096(5) -0.0005(5)
C6 0.0351(7) 0.0383(8) 0.0543(9) -0.0152(6) -0.0057(6) -0.0044(7)
C7 0.0276(7) 0.0410(8) 0.0517(9) -0.0124(6) 0.0007(6) -0.0078(7)
C7a 0.0290(6) 0.0339(6) 0.0301(6) -0.0060(5) -0.0018(5) -0.0051(5)
C8 0.0321(7) 0.0286(6) 0.0370(7) -0.0060(5) 0.0006(5) -0.0068(5)
C9 0.0356(7) 0.0282(6) 0.0350(7) -0.0067(5) -0.0024(5) -0.0047(5)

loop_
_atom_type_symbol
_atom_type_scat_dispersion_real
_atom_type_scat_dispersion_imag
_atom_type_scat_source
H 0 0 'Stewart et al. (1965)'
C 0.003 0.002 'Creagh & McAuley (1992)'
O 0.011 0.006 'Creagh & McAuley (1992)'
N 0.006 0.003 'Creagh & McAuley (1992)'

loop_
_geom_angle_atom_site_label_1
_geom_angle_atom_site_label_2
_geom_angle_atom_site_label_3
_geom_angle
_geom_angle_publ_flag
C9 O1 H9 108.0(10) no
C3 N1 C5 129.90(10) yes
C3 N1 C7a 112.84(10) yes
C5 N1 C7a 115.20(10) yes
C2 C1 C7a 100.90(10) no
C2 C1 C8 111.80(10) no
C2 C1 H1 111.1(8) no
C7a C1 C8 114.30(10) no
C7a C1 H1 110.4(8) no
C8 C1 H1 108.2(8) no
C1 C2 C3 105.90(10) no
C1 C2 H2A 107.2(10) no
C1 C2 H2B 113.0(10) no
C3 C2 H2A 109.0(10) no
C3 C2 H2B 110.9(10) no
H2A C2 H2B 109.0(10) no
N1 C3 C2 102.90(10) no
N1 C3 H3A 110.5(9) no
N1 C3 H3B 108.2(10) no
C2 C3 H3A 114.3(9) no
C2 C3 H3B 113.4(10) no
H3A C3 H3B 107.0(10) no
O3 C5 N1 126.60(10) no
O3 C5 C6 125.70(10) no
N1 C5 C6 107.70(10) no
C5 C6 C7 104.50(10) no
C5 C6 H6A 106.9(10) no
C5 C6 H6B 110.4(10) no
C7 C6 H6A 110.9(9) no
C7 C6 H6B 113.0(10) no
H6A C6 H6B 109.0(10) no
C6 C7 C7a 104.20(10) no
C6 C7 H7AA 114.0(10) no
C6 C7 H7B 108.4(9) no
C7a C7 H7AA 110.3(10) no
C7a C7 H7B 109.5(9) no
H7AA C7 H7B 109.0(10) no
N1 C7a C1 102.56(10) no
N1 C7a C7 102.62(10) no
N1 C7a H7a 109.0(8) no
C1 C7a C7 122.80(10) no
C1 C7a H7a 108.3(8) no
C7 C7a H7a 110.5(8) no
C1 C8 C9 113.90(10) no
C1 C8 H8B 110.0(10) no
C1 C8 H8A 112.8(9) no
C9 C8 H8B 105.8(9) no
C9 C8 H8A 108.0(9) no
H8B C8 H8A 105.0(10) no
O1 C9 O2 122.30(10) yes
O1 C9 C8 113.30(10) yes
O2 C9 C8 124.50(10) yes

loop_
_geom_bond_atom_site_label_1
_geom_bond_atom_site_label_2
_geom_bond_site_symmetry_1
_geom_bond_site_symmetry_2
_geom_bond_distance
_geom_bond_publ_flag
O1 C9 ? ? 1.320(2) yes
O1 H9 ? ? 0.94(2) no
O2 C9 ? ? 1.195(2) yes
O3 C5 ? ? 1.242(2) yes
N1 C3 ? ? 1.459(2) yes
N1 C5 ? ? 1.325(2) yes
N1 C7a ? ? 1.469(2) yes
C1 C2 ? ? 1.546(2) no
C1 C7a ? ? 1.532(2) no
C1 C8 ? ? 1.521(2) no
C1 H1 ? ? 0.980(10) no
C2 C3 ? ? 1.529(2) no
C2 H2A ? ? 0.99(2) no
C2 H2B ? ? 0.99(2) no
C3 H3A ? ? 0.97(2) no
C3 H3B ? ? 0.97(2) no
C5 C6 ? ? 1.512(2) no
C6 C7 ? ? 1.528(2) no
C6 H6A ? ? 1.02(2) no
C6 H6B ? ? 0.97(2) no
C7 C7a ? ? 1.533(2) no
C7 H7AA ? ? 0.95(2) no
C7 H7B ? ? 1.01(2) no
C7a H7a ? ? 0.980(10) no
C8 C9 ? ? 1.506(2) no
C8 H8B ? ? 0.96(2) no
C8 H8A ? ? 0.95(2) no

loop_
_geom_hbond_atom_site_label_D
_geom_hbond_atom_site_label_H
_geom_hbond_atom_site_label_A
_geom_hbond_site_symmetry_A
_geom_hbond_distance_DH
_geom_hbond_distance_HA
_geom_hbond_distance_DA
_geom_hbond_angle_DHA
_geom_hbond_publ_flag
O1 H9 O3 1_645 0.94(2) 1.70(2) 2.6400(10) 175(2) yes
C7a H7a O2 2_755 0.980(10) 2.540(10) 3.139(2) 120.0(10) yes
C8 H8A O3 2_666 0.95(2) 2.60(2) 3.544(2) 176.0(10) yes
